data_2012364
loop_
_publ_author_name
'Xiong, Ya'
'Tong, Mingliang'
'An, Taicheng'
'Karlsson, Hans T.'

_publ_section_title
;Aquabis(3,5-dimethyl-1<i>H</i>-pyrazole-\k<i>N</i>^2^)(malonato-\k^2^<i>O</i>,<i>O</i>')copper(II)
 dihydrate
;
_journal_issue 12
_journal_name_full 'Acta Crystallographica Section C'
_journal_page_first 1385
_journal_page_last 1387
_journal_paper_doi 10.1107/S0108270101015116
_journal_volume 57
_journal_year 2001
_chemical_formula_iupac '[Cu (C3 H2 O4) (C5 H8 N2)2 (H2 O)] , 2H2 O'
_chemical_formula_moiety 'Cu C13 H20 O5 N4 , 2H2 O'
_chemical_formula_sum 'C13 H24 Cu N4 O7'
_chemical_formula_weight 411.90
_chemical_name_systematic
;
Aquabis(3,5-dimethyl-1H-pyrazole-N^2^)(malonato-O,O')copper(II) dihydrate
;
_space_group_IT_number 29
_symmetry_cell_setting orthorhombic
_symmetry_space_group_name_Hall 'P 2c -2ac'
_symmetry_space_group_name_H-M 'P c a 21'
_atom_sites_solution_hydrogens geom
_atom_sites_solution_primary direct
_atom_sites_solution_secondary difmap
_audit_creation_method SHELXL97
_cell_angle_alpha 90
_cell_angle_beta 90
_cell_angle_gamma 90
_cell_formula_units_Z 4
_cell_length_a 24.000(7)
_cell_length_b 8.531(3)
_cell_length_c 9.369(2)
_cell_measurement_reflns_used 25
_cell_measurement_temperature 293(2)
_cell_measurement_theta_max 15.0
_cell_measurement_theta_min 7.5
_cell_volume 1918.2(10)
_computing_cell_refinement XSCANS
_computing_data_collection 'XSCANS (Siemens, 1994)'
_computing_data_reduction 'SHELXTL (Bruker, 1997)'
_computing_molecular_graphics SHELXTL
_computing_structure_refinement 'SHELXL97 (Sheldrick, 1997)'
_computing_structure_solution 'SHELXS97 (Sheldrick, 1990)'
_diffrn_ambient_temperature 293(2)
_diffrn_measurement_device_type 'Siemens P4'
_diffrn_measurement_method \w
_diffrn_radiation_monochromator graphite
_diffrn_radiation_source 'fine-focus sealed tube'
_diffrn_radiation_type MoK\a
_diffrn_radiation_wavelength .71073
_diffrn_reflns_av_R_equivalents .033
_diffrn_reflns_av_sigmaI/netI .058
_diffrn_reflns_limit_h_max 32
_diffrn_reflns_limit_h_min -1
_diffrn_reflns_limit_k_max 11
_diffrn_reflns_limit_k_min 0
_diffrn_reflns_limit_l_max 12
_diffrn_reflns_limit_l_min 0
_diffrn_reflns_number 2821
_diffrn_reflns_theta_max 29.01
_diffrn_reflns_theta_min 2.39
_diffrn_standards_decay_% 0
_diffrn_standards_interval_time 120
_diffrn_standards_number 2
_exptl_absorpt_coefficient_mu 1.178
_exptl_absorpt_correction_T_max .686
_exptl_absorpt_correction_T_min .523
_exptl_absorpt_correction_type empirical
_exptl_absorpt_process_details 'via \y-scan (North et al., 1968)'
_exptl_crystal_colour blue
_exptl_crystal_density_diffrn 1.426
_exptl_crystal_density_meas ?
_exptl_crystal_density_method 'not measured'
_exptl_crystal_description prism
_exptl_crystal_F_000 860
_exptl_crystal_size_max .46
_exptl_crystal_size_mid .36
_exptl_crystal_size_min .32
_refine_diff_density_max .36
_refine_diff_density_min -.43
_refine_ls_abs_structure_details 'Flack (1983)'
_refine_ls_abs_structure_Flack -.01(3)
_refine_ls_extinction_method none
_refine_ls_goodness_of_fit_ref 1.030
_refine_ls_hydrogen_treatment constr
_refine_ls_matrix_type full
_refine_ls_number_parameters 226
_refine_ls_number_reflns 2705
_refine_ls_number_restraints 1
_refine_ls_restrained_S_all 1.029
_refine_ls_R_factor_all .111
_refine_ls_R_factor_gt .059
_refine_ls_shift/su_max <0.001
_refine_ls_shift/su_mean .000
_refine_ls_structure_factor_coef Fsqd
_refine_ls_weighting_details 'w = 1/[\s^2^(Fo^2^)+(0.0781P)^2^] where P=(Fo^2^+2Fc^2^)/3'
_refine_ls_weighting_scheme calc
_refine_ls_wR_factor_gt .134
_refine_ls_wR_factor_ref .157
_reflns_number_gt 1654
_reflns_number_total 2705
_reflns_threshold_expression I>2\s(I)
_cod_data_source_file da1196.cif
_cod_data_source_block I
_cod_depositor_comments
;
The following automatic conversions were performed:

'_exptl_crystal_density_meas' value 'not measured' was changed to '?'
- the value is perceived as not measured.

Automatic conversion script
Id: cif_fix_values 3008 2015-01-20 13:52:24Z robertas 
;
_cod_database_code 2012364
_cod_database_fobs_code 2012364

loop_
_symmetry_equiv_pos_as_xyz
'x, y, z'
'-x, -y, z+1/2'
'x+1/2, -y, z'
'-x+1/2, y, z+1/2'

loop_
_atom_site_label
_atom_site_fract_x
_atom_site_fract_y
_atom_site_fract_z
_atom_site_U_iso_or_equiv
_atom_site_adp_type
_atom_site_calc_flag
_atom_site_refinement_flags
_atom_site_occupancy
_atom_site_disorder_assembly
_atom_site_disorder_group
_atom_site_type_symbol
Cu1 .38077(3) .39341(9) .66382(10) .0428(2) Uani d . 1 . . Cu
O1 .3854(2) .2900(6) .4781(6) .0522(13) Uani d . 1 . . O
O2 .4431(3) .1827(7) .3248(7) .0738(18) Uani d . 1 . . O
O3 .4157(2) .5794(6) .5835(6) .0547(14) Uani d . 1 . . O
O4 .4661(3) .7059(7) .4239(8) .078(2) Uani d . 1 . . O
O1W .4538(2) .2349(6) .7258(7) .0667(17) Uani d . 1 . . O
H1WA .4749 .2207 .8324 .080 Uiso d R 1 . . H
H1WB .4436 .1630 .6729 .080 Uiso d R 1 . . H
O2W .3742(3) -.0620(8) .4225(11) .093(3) Uani d . 1 . . O
H2WA .3970 .0108 .4601 .080 Uiso d R 1 . . H
H2WB .3798 -.1640 .4277 .080 Uiso d R 1 . . H
O3W .5405(3) .0925(6) .1910(8) .070(2) Uani d . 1 . . O
H3WA .5245 .1130 .1013 .080 Uiso d R 1 . . H
H3WB .5084 .1276 .2390 .080 Uiso d R 1 . . H
N1 .3144(2) .2557(7) .7012(6) .0493(16) Uani d . 1 . . N
N2 .3171(2) .1039(7) .6535(10) .0563(16) Uani d . 1 . . N
H2 .3568 .1020 .6212 .080 Uiso d R 1 . . H
N3 .3830(2) .5051(7) .8518(7) .0460(14) Uani d . 1 . . N
N4 .3898(2) .6638(7) .8566(8) .0480(15) Uani d . 1 . . N
H4 .3971 .7250 .7766 .080 Uiso d R 1 . . H
C1 .4496(3) .5828(9) .4771(9) .0497(18) Uani d . 1 . . C
C2 .4716(3) .4283(8) .4167(10) .056(2) Uani d . 1 . . C
H2A .5031 .3974 .4729 .080 Uiso d R 1 . . H
H2B .4850 .4490 .3220 .080 Uiso d R 1 . . H
C3 .4310(3) .2908(9) .4073(9) .0487(18) Uani d . 1 . . C
C4 .2706(4) .0248(10) .7018(13) .078(3) Uani d . 1 . . C
C5 .2381(4) .1267(10) .7758(12) .076(3) Uani d . 1 . . C
H5A .2033 .1046 .8219 .080 Uiso d R 1 . . H
C6 .2665(3) .2714(11) .7744(10) .061(2) Uani d . 1 . . C
C7 .2641(5) -.1458(9) .659(2) .131(6) Uani d . 1 . . C
H7A .2302 -.1871 .6986 .080 Uiso d R 1 . . H
H7B .2629 -.1535 .5571 .080 Uiso d R 1 . . H
H7C .2952 -.2047 .6949 .080 Uiso d R 1 . . H
C8 .2469(4) .4246(10) .8346(13) .085(3) Uani d . 1 . . C
H8A .2745 .5036 .8171 .080 Uiso d R 1 . . H
H8B .2124 .4547 .7904 .080 Uiso d R 1 . . H
H8C .2414 .4135 .9356 .080 Uiso d R 1 . . H
C9 .3782(3) .4600(10) .9886(9) .0504(18) Uani d . 1 . . C
C10 .3814(3) .5909(10) 1.0759(9) .061(2) Uani d . 1 . . C
H10A .3776 .5921 1.1779 .080 Uiso d R 1 . . H
C11 .3900(3) .7181(9) .9909(10) .055(2) Uani d . 1 . . C
C12 .3709(4) .2921(11) 1.0263(11) .073(3) Uani d . 1 . . C
H12A .3708 .2301 .9408 .080 Uiso d R 1 . . H
H12B .4008 .2587 1.0871 .080 Uiso d R 1 . . H
H12C .3361 .2792 1.0752 .080 Uiso d R 1 . . H
C13 .3972(5) .8885(10) 1.0208(15) .089(3) Uani d . 1 . . C
H13A .4030 .9446 .9332 .080 Uiso d R 1 . . H
H13B .3645 .9278 1.0675 .080 Uiso d R 1 . . H
H13C .4289 .9026 1.0820 .080 Uiso d R 1 . . H

loop_
_atom_site_aniso_label
_atom_site_aniso_U_11
_atom_site_aniso_U_22
_atom_site_aniso_U_33
_atom_site_aniso_U_12
_atom_site_aniso_U_13
_atom_site_aniso_U_23
Cu1 .0377(4) .0479(4) .0430(4) -.0044(4) .0032(6) -.0039(6)
O1 .042(3) .062(3) .052(3) -.004(2) -.001(3) -.007(3)
O2 .075(4) .078(4) .068(4) .010(3) .009(4) -.033(4)
O3 .062(4) .049(3) .053(3) -.004(2) .024(3) -.004(3)
O4 .089(4) .060(4) .086(5) .008(3) .044(4) .015(4)
O1W .061(3) .060(3) .080(4) .010(3) -.034(3) -.017(3)
O2W .079(5) .066(4) .136(7) .015(3) -.028(5) -.008(5)
O3W .079(4) .060(3) .071(6) .007(3) .029(4) .003(3)
N1 .046(3) .059(4) .043(4) -.012(3) .004(3) .002(3)
N2 .045(3) .059(3) .065(4) -.016(3) -.013(5) .005(4)
N3 .041(3) .046(3) .050(4) -.003(3) .002(3) -.001(3)
N4 .050(4) .041(3) .053(4) .001(3) .000(3) -.003(3)
C1 .042(4) .057(5) .049(4) .006(3) .005(3) .006(4)
C2 .040(4) .068(5) .059(5) .002(4) .019(4) -.001(4)
C3 .042(4) .062(5) .042(4) .011(4) -.004(3) -.001(4)
C4 .053(4) .070(5) .111(10) -.028(4) -.032(5) .018(6)
C5 .055(5) .092(7) .083(7) -.015(5) .006(5) .029(6)
C6 .046(4) .083(5) .053(5) -.005(4) .005(4) .003(5)
C7 .101(9) .072(6) .218(16) -.043(6) -.077(13) .023(13)
C8 .051(5) .122(8) .083(7) .007(6) .011(5) .001(7)
C9 .049(4) .057(4) .045(4) -.007(4) -.005(4) -.002(4)
C10 .057(5) .082(6) .045(4) -.003(5) -.003(4) -.007(4)
C11 .056(5) .053(4) .055(5) -.002(4) .012(4) -.006(4)
C12 .093(7) .069(6) .058(5) -.001(5) .001(5) .008(5)
C13 .108(8) .065(6) .096(9) .007(6) .016(7) -.009(6)

loop_
_atom_type_symbol
_atom_type_description
_atom_type_scat_dispersion_real
_atom_type_scat_dispersion_imag
_atom_type_scat_source
C C .0033 .0016 'International Tables Vol C  Tables 4.2.6.8 and 6.1.1.4'
H H .0000 .0000 'International Tables Vol C  Tables 4.2.6.8 and 6.1.1.4'
N N .0061 .0033 'International Tables Vol C  Tables 4.2.6.8 and 6.1.1.4'
O O .0106 .0060 'International Tables Vol C  Tables 4.2.6.8 and 6.1.1.4'
Cu Cu .3201 1.2651 'International Tables Vol C  Tables 4.2.6.8 and 6.1.1.4'

loop_
_geom_angle_atom_site_label_1
_geom_angle_atom_site_label_2
_geom_angle_atom_site_label_3
_geom_angle
O3 Cu1 O1 89.9(2)
O3 Cu1 N3 86.6(2)
O1 Cu1 N3 175.0(2)
O3 Cu1 N1 152.3(3)
O1 Cu1 N1 86.4(2)
N3 Cu1 N1 98.4(2)
O3 Cu1 O1W 104.5(2)
O1 Cu1 O1W 85.1(2)
N3 Cu1 O1W 92.2(2)
N1 Cu1 O1W 102.5(2)
C3 O1 Cu1 120.6(5)
C1 O3 Cu1 126.2(5)
C6 N1 N2 107.5(6)
C6 N1 Cu1 135.1(6)
N2 N1 Cu1 117.2(5)
N1 N2 C4 108.4(7)
C9 N3 N4 105.2(6)
C9 N3 Cu1 134.5(5)
N4 N3 Cu1 120.3(5)
C11 N4 N3 112.0(7)
O4 C1 O3 122.5(7)
O4 C1 C2 118.4(7)
O3 C1 C2 119.1(7)
C3 C2 C1 117.6(6)
O2 C3 O1 121.4(8)
O2 C3 C2 117.3(7)
O1 C3 C2 121.3(7)
C5 C4 N2 108.6(7)
C5 C4 C7 133.5(9)
N2 C4 C7 117.8(10)
C4 C5 C6 106.2(8)
N1 C6 C5 109.3(8)
N1 C6 C8 123.1(8)
C5 C6 C8 127.5(8)
N3 C9 C10 109.2(7)
N3 C9 C12 120.8(7)
C10 C9 C12 130.0(8)
C11 C10 C9 107.7(8)
N4 C11 C10 105.9(7)
N4 C11 C13 120.9(9)
C10 C11 C13 133.2(10)

loop_
_geom_bond_atom_site_label_1
_geom_bond_atom_site_label_2
_geom_bond_site_symmetry_2
_geom_bond_distance
_geom_bond_publ_flag
Cu1 O3 . 1.946(5) ?
Cu1 O1 . 1.954(6) ?
Cu1 N3 . 2.003(6) ?
Cu1 N1 . 2.010(6) ?
Cu1 O1W . 2.288(5) ?
O1 C3 . 1.278(9) ?
O2 C3 . 1.238(9) ?
O3 C1 . 1.287(9) ?
O4 C1 . 1.229(9) ?
N1 C6 . 1.346(9) ?
N1 N2 . 1.372(9) ?
N2 C4 . 1.380(10) ?
N3 C9 . 1.343(10) ?
N3 N4 . 1.365(9) ?
N4 C11 . 1.341(11) ?
C1 C2 . 1.528(10) ?
C2 C3 . 1.527(11) ?
C4 C5 . 1.359(14) ?
C4 C7 . 1.517(14) ?
C5 C6 . 1.410(11) ?
C6 C8 . 1.499(12) ?
C9 C10 . 1.386(12) ?
C9 C12 . 1.486(13) ?
C10 C11 . 1.361(12) ?
C11 C13 . 1.491(12) ?

loop_
_geom_hbond_atom_site_label_D
_geom_hbond_atom_site_label_H
_geom_hbond_atom_site_label_A
_geom_hbond_site_symmetry_A
_geom_hbond_distance_DH
_geom_hbond_distance_HA
_geom_hbond_distance_DA
_geom_hbond_angle_DHA
O1W H1WA O4 2_665 1.13 1.77 2.719(8) 139
O1W H1WB O3W 2_655 .83 2.22 2.815(7) 129
O2W H2WA O2 . .90 2.23 2.816(10) 122
O2W H2WA O1 . .90 2.40 3.059(9) 130
O2W H2WB O4 1_545 .88 2.35 2.965(9) 127
O3W H3WA O4 2_664 .94 2.28 3.041(10) 138
O3W H3WB O2 . .94 1.82 2.762(9) 175
N2 H2 O1 . 1.00 2.20 2.812(9) 118
N4 H4 O3 . .93 2.24 2.731(9) 112
